data_4326861
loop_
_publ_author_name
'Aurel T\(ab\(acaru'
'Claudio Pettinari'
'Norberto Masciocchi'
'Simona Galli'
'Fabio Marchetti'
'Mariglen Angjellari'

_publ_contact_author_address
;
    Dipartimento di Scienze Chimiche e Ambientali,
    Universit\`a degli Studi dell'Insubria,
    Via Valleggio 11, 22100 Como - Italy.
;
_publ_contact_author_email simona.galli@uninsubria.it
_publ_contact_author_fax +39-031-2386630
_publ_contact_author_name 'Dr. Simona Galli'
_publ_contact_author_phone +39-031-2386627
_publ_section_title
;
 Pro-porous Coordination Polymers of the
 1,4-Bis((3,5-dimethyl-1H-pyrazol-4-yl)-methyl)benzene Ligand with Late
 Transition Metals
;
_journal_name_full 'Inorganic Chemistry'
_journal_page_first 11506
_journal_page_last 11513
_journal_paper_doi 10.1021/ic2013705
_journal_volume 50
_journal_year 2011
_chemical_compound_source synthesis
_chemical_formula_moiety 'C18 H22 N4'
_chemical_formula_structural 'C18 H22 N4'
_chemical_formula_sum 'C18 H22 N4'
_chemical_formula_weight 294.4
_space_group_crystal_system monoclinic
_space_group_IT_number 14
_space_group_name_H-M_alt 'P 1 21/c 1'
_symmetry_space_group_name_Hall '-P 2ybc'
_symmetry_space_group_name_H-M 'P 1 21/c 1'
_cell_angle_alpha 90
_cell_angle_beta 89.9010(46)
_cell_angle_gamma 90
_cell_formula_units_Z 2
_cell_length_a 6.44436(52)
_cell_length_b 5.43360(37)
_cell_length_c 22.7952(17)
_cell_measurement_temperature 298
_cell_volume 798.20(10)
_computing_cell_refinement
;
 TOPAS-R v. 3.0, Bruker AXS, 2005, Karlsruhe, Germany
;
_computing_structure_refinement
;
 TOPAS-R v. 3.0, Bruker AXS, 2005, Karlsruhe, Germany
;
_computing_structure_solution
;
 TOPAS-R v. 3.0, Bruker AXS, 2005, Karlsruhe, Germany
;
_diffrn_ambient_temperature 298
_diffrn_detector_type 'Bruker AXS Lynxeye linear PSD'
_diffrn_measurement_device_type 'Bruker AXS D8 Advance'
_diffrn_radiation_monochromator 'Nickel filter'
_diffrn_source_target Cu
_diffrn_source_type 'sealed X-ray tube'
_exptl_crystal_F_000 316
_pd_char_colour white
_pd_char_particle_morphology plate-like
_pd_meas_2theta_range_inc 0.02
_pd_meas_2theta_range_max 105
_pd_meas_2theta_range_min 3
_pd_meas_number_of_points 5101
_pd_meas_scan_method step
_pd_proc_2theta_range_inc 0.02
_pd_proc_2theta_range_max 105
_pd_proc_2theta_range_min 12
_pd_proc_ls_background_function 'Chebychev polynomial'
_pd_proc_ls_profile_function 'fundamental parameters approach'
_pd_proc_ls_prof_R_factor 0.087
_pd_proc_ls_prof_wR_expected 0.066
_pd_proc_ls_prof_wR_factor 0.125
_pd_spec_mounting ' packed powder pellet'
_pd_spec_mount_mode reflection
_pd_spec_shape flat_sheet
_pd_spec_size_axial 15
_pd_spec_size_equat 15
_pd_spec_size_thick 0.2
_refine_ls_extinction_method none
_refine_ls_matrix_type fullcycle
_refine_ls_number_parameters 38
_refine_ls_number_restraints 0
_refine_ls_shift/su_max .01
_refine_ls_structure_factor_coef Inet
_refine_ls_weighting_details 'w = 1/[Y~i~]'
_refine_ls_weighting_scheme calc
_cod_data_source_file ic2013705_si_002_1.cif
_cod_data_source_block Ligand
_cod_depositor_comments
;
The following automatic conversions were performed:

'_refine_ls_weighting_scheme' value '1/[Y~i~]' was changed to 'calc'.
New tag '_refine_ls_weighting_details' was created. The value of the
new tag was set to 'w = 1/[Y~i~]'.

Automatic conversion script
Id: cif_fix_values 3143 2015-03-26 13:38:13Z robertas 
;
_cod_database_code 4326861

loop_
_symmetry_equiv_pos_as_xyz
'-x, -y, -z'
'-x, y+1/2, -z+1/2'
'x, -y+1/2, z+1/2'
'x, y, z'

loop_
_atom_site_label
_atom_site_type_symbol
_atom_site_symmetry_multiplicity
_atom_site_fract_x
_atom_site_fract_y
_atom_site_fract_z
_atom_site_occupancy
_atom_site_B_iso_or_equiv
C1 C 4 -0.006053233 0.1837094 -0.04239727 1 2.89(25)
C2 C 4 -0.1831044 0.128291 -0.01008617 1 2.89(25)
H2 H 4 -0.3082477 0.2159719 -0.0169796 1 2.89(25)
C3 C 4 0.1770512 0.05541841 -0.0323111 1 2.89(25)
H3 H 4 0.2980573 0.09329431 -0.05439423 1 2.89(25)
C4 C 4 -0.0126726 0.3846003 -0.08875976 1 2.89(25)
H41 H 4 -0.04386496 0.5377715 -0.07068795 1 2.89(25)
H42 H 4 0.1183449 0.3950009 -0.107765 1 2.89(25)
C5 C 4 -0.1790215 0.3240615 -0.1336946 1 2.89(25)
C6 C 4 -0.1721038 0.1375394 -0.1734339 1 2.89(25)
N1 N 4 -0.3497163 0.1451083 -0.2055185 1 2.89(25)
HN1 H 4 -0.3859178 0.03599386 -0.2364139 1 2.89(25)
N2 N 4 -0.4664045 0.3363082 -0.1856085 1 2.89(25)
C7 C 4 -0.3609093 0.4469074 -0.1412189 1 2.89(25)
C8 C 4 0.003333985 -0.04698824 -0.1807115 1 2.89(25)
H81 H 4 -0.0437973 -0.1830411 -0.2032179 1 2.89(25)
H82 H 4 0.1166119 0.02939562 -0.2002546 1 2.89(25)
H83 H 4 0.04699172 -0.1028129 -0.1432171 1 2.89(25)
C9 C 4 -0.4335378 0.6688501 -0.1061701 1 2.89(25)
H91 H 4 -0.3174117 0.767945 -0.09617123 1 2.89(25)
H92 H 4 -0.5278853 0.7626384 -0.1290504 1 2.89(25)
H93 H 4 -0.5007738 0.614878 -0.07135189 1 2.89(25)

loop_
_atom_type_symbol
_atom_type_description
_atom_type_scat_source
C C 'International Tables for Crystallography (Vol. IV)'
H H 'International Tables for Crystallography (Vol. IV)'
N N 'International Tables for Crystallography (Vol. IV)'

loop_
_diffrn_radiation_type
_diffrn_radiation_wavelength
CuK\a~1~ 1.54056
CuK\a~2~ 1.54439
